data_2204732
loop_
_publ_author_name
'Starosta Wojciech'
'Leciejewicz Janusz'

_publ_section_title
;
 Pyridazine-3,6-dicarboxylic acid monohydrate
;
_journal_issue 12
_journal_name_full 'Acta Crystallographica Section E'
_journal_page_first o2219
_journal_page_last o2220
_journal_paper_doi 10.1107/S1600536804027527
_journal_volume 60
_journal_year 2004
_chemical_formula_iupac 'C6 H4 N2 O4, H2 O'
_chemical_formula_moiety 'C6 H4 N2 O4, H2 O'
_chemical_formula_sum 'C6 H6 N2 O5'
_chemical_formula_weight 186.13
_chemical_name_common 'pyridazinic dicarboxylic acid'
_chemical_name_systematic
;
pyridazine-3,6-dicarboxylic acid monohydrate
;
_space_group_IT_number 2
_symmetry_cell_setting triclinic
_symmetry_space_group_name_Hall '-P 1'
_symmetry_space_group_name_H-M 'P -1'
_atom_sites_solution_hydrogens geom
_atom_sites_solution_primary direct
_atom_sites_solution_secondary difmap
_audit_creation_method SHELXL-97
_cell_angle_alpha 80.30(3)
_cell_angle_beta 77.48(3)
_cell_angle_gamma 70.66(3)
_cell_formula_units_Z 2
_cell_length_a 6.9630(14)
_cell_length_b 7.2888(15)
_cell_length_c 8.0319(16)
_cell_measurement_reflns_used 25
_cell_measurement_temperature 293(2)
_cell_measurement_theta_max 15
_cell_measurement_theta_min 6
_cell_volume 373.41(15)
_computing_cell_refinement 'KM-4 Software'
_computing_data_collection 'KM-4 Software (Kuma, 1996)'
_computing_data_reduction 'DATAPROC (Kuma, 2000)'
_computing_molecular_graphics 'XP (Siemens, 1992)'
_computing_publication_material SHELXL97
_computing_structure_refinement 'SHELXL97 (Sheldrick, 1997)'
_computing_structure_solution 'SHELXS97 (Sheldrick, 1997)'
_diffrn_ambient_temperature 293(2)
_diffrn_measured_fraction_theta_full 0.856
_diffrn_measured_fraction_theta_max 0.785
_diffrn_measurement_device_type 'Kuma KM-4 four-circle'
_diffrn_measurement_method \w/2\q
_diffrn_radiation_monochromator graphite
_diffrn_radiation_source 'fine-focus sealed tube'
_diffrn_radiation_type MoK\a
_diffrn_radiation_wavelength 0.71073
_diffrn_reflns_av_R_equivalents 0.0211
_diffrn_reflns_av_sigmaI/netI 0.0166
_diffrn_reflns_limit_h_max 9
_diffrn_reflns_limit_h_min 0
_diffrn_reflns_limit_k_max 10
_diffrn_reflns_limit_k_min -9
_diffrn_reflns_limit_l_max 11
_diffrn_reflns_limit_l_min -10
_diffrn_reflns_number 1854
_diffrn_reflns_theta_full 27.55
_diffrn_reflns_theta_max 30.07
_diffrn_reflns_theta_min 2.98
_diffrn_standards_decay_% 0.80
_diffrn_standards_interval_count 200
_diffrn_standards_number 3
_exptl_absorpt_coefficient_mu 0.147
_exptl_absorpt_correction_type none
_exptl_crystal_colour colourless
_exptl_crystal_density_diffrn 1.655
_exptl_crystal_density_method 'not measured'
_exptl_crystal_description 'rectangular plate'
_exptl_crystal_F_000 192
_exptl_crystal_size_max 0.20
_exptl_crystal_size_mid 0.16
_exptl_crystal_size_min 0.10
_refine_diff_density_max 0.478
_refine_diff_density_min -0.250
_refine_ls_extinction_method none
_refine_ls_goodness_of_fit_ref 1.051
_refine_ls_hydrogen_treatment refall
_refine_ls_matrix_type full
_refine_ls_number_parameters 142
_refine_ls_number_reflns 1725
_refine_ls_number_restraints 0
_refine_ls_restrained_S_all 1.051
_refine_ls_R_factor_all 0.0525
_refine_ls_R_factor_gt 0.0461
_refine_ls_shift/su_max 0.000
_refine_ls_shift/su_mean 0.000
_refine_ls_structure_factor_coef Fsqd
_refine_ls_weighting_details 'calc w = 1/[\s^2^(Fo^2^)+(0.1105P)^2^+0.0069P] where P = (Fo^2^+2Fc^2^)/3'
_refine_ls_weighting_scheme calc
_refine_ls_wR_factor_gt 0.1264
_refine_ls_wR_factor_ref 0.1314
_reflns_number_gt 1533
_reflns_number_total 1725
_reflns_threshold_expression I>2\s(I)
_cod_data_source_file lh6293.cif
_cod_data_source_block I
_cod_database_code 2204732
_cod_database_fobs_code 2204732

loop_
_symmetry_equiv_pos_as_xyz
'x, y, z'
'-x, -y, -z'

loop_
_atom_site_label
_atom_site_fract_x
_atom_site_fract_y
_atom_site_fract_z
_atom_site_U_iso_or_equiv
_atom_site_adp_type
_atom_site_calc_flag
_atom_site_occupancy
_atom_site_type_symbol
O1 0.21624(15) -0.09472(13) 0.60875(14) 0.0388(3) Uani d 1 O
C3 0.31478(17) 0.16714(16) 0.66251(15) 0.0273(3) Uani d 1 C
C6 0.56819(17) 0.27818(16) 0.79289(15) 0.0286(3) Uani d 1 C
O2 0.03230(15) 0.20904(14) 0.52671(14) 0.0403(3) Uani d 1 O
O3 0.84671(18) 0.18169(15) 0.94120(15) 0.0473(3) Uani d 1 O
C7 0.17517(16) 0.09303(16) 0.59240(14) 0.0277(3) Uani d 1 C
N1 0.59494(16) 0.08834(15) 0.79435(15) 0.0327(3) Uani d 1 N
N2 0.46767(16) 0.03110(15) 0.72830(15) 0.0322(3) Uani d 1 N
O10 0.90041(17) 0.75577(16) 0.91162(16) 0.0499(3) Uani d 1 O
C5 0.4124(2) 0.42484(17) 0.72338(18) 0.0347(3) Uani d 1 C
C8 0.71887(18) 0.33019(17) 0.86972(16) 0.0327(3) Uani d 1 C
C4 0.27941(19) 0.36685(17) 0.65580(18) 0.0343(3) Uani d 1 C
O4 0.7148(2) 0.49816(17) 0.8601(2) 0.0633(4) Uani d 1 O
H11 0.865(3) 0.665(3) 0.902(3) 0.053(5) Uiso d 1 H
H3 0.930(4) 0.205(4) 0.986(3) 0.071(7) Uiso d 1 H
H12 0.812(3) 0.867(3) 0.889(3) 0.053(5) Uiso d 1 H
H1 0.115(5) -0.125(6) 0.567(4) 0.118(10) Uiso d 1 H
H4 0.162(3) 0.453(3) 0.595(2) 0.051(5) Uiso d 1 H
H5 0.408(4) 0.557(4) 0.724(3) 0.071(7) Uiso d 1 H

loop_
_atom_site_aniso_label
_atom_site_aniso_U_11
_atom_site_aniso_U_22
_atom_site_aniso_U_33
_atom_site_aniso_U_12
_atom_site_aniso_U_13
_atom_site_aniso_U_23
O1 0.0382(5) 0.0261(4) 0.0609(6) -0.0102(3) -0.0275(4) -0.0031(4)
C3 0.0258(5) 0.0265(5) 0.0345(6) -0.0082(4) -0.0142(4) -0.0042(4)
C6 0.0277(5) 0.0259(5) 0.0373(6) -0.0085(4) -0.0144(4) -0.0048(4)
O2 0.0363(5) 0.0317(5) 0.0615(6) -0.0070(3) -0.0309(4) -0.0056(4)
O3 0.0529(6) 0.0358(5) 0.0683(7) -0.0153(4) -0.0425(6) -0.0012(4)
C7 0.0261(5) 0.0269(5) 0.0344(6) -0.0083(4) -0.0129(4) -0.0046(4)
N1 0.0318(5) 0.0261(5) 0.0477(6) -0.0080(3) -0.0230(4) -0.0046(4)
N2 0.0310(5) 0.0253(4) 0.0477(6) -0.0079(4) -0.0221(4) -0.0049(4)
O10 0.0526(6) 0.0328(5) 0.0807(8) -0.0170(4) -0.0450(6) 0.0014(5)
C5 0.0367(6) 0.0229(5) 0.0503(7) -0.0083(4) -0.0217(5) -0.0029(4)
C8 0.0310(6) 0.0300(5) 0.0446(7) -0.0111(4) -0.0168(5) -0.0073(5)
C4 0.0335(6) 0.0246(5) 0.0487(7) -0.0054(4) -0.0225(5) -0.0021(4)
O4 0.0616(7) 0.0318(5) 0.1166(11) -0.0166(5) -0.0530(7) -0.0087(6)

loop_
_atom_type_symbol
_atom_type_description
_atom_type_scat_dispersion_real
_atom_type_scat_dispersion_imag
_atom_type_scat_source
C C 0.0033 0.0016 'International Tables Vol C Tables 4.2.6.8 and 6.1.1.4'
H H 0.0000 0.0000 'International Tables Vol C Tables 4.2.6.8 and 6.1.1.4'
N N 0.0061 0.0033 'International Tables Vol C Tables 4.2.6.8 and 6.1.1.4'
O O 0.0106 0.0060 'International Tables Vol C Tables 4.2.6.8 and 6.1.1.4'

loop_
_geom_angle_atom_site_label_1
_geom_angle_atom_site_label_2
_geom_angle_atom_site_label_3
_geom_angle
C7 O1 H1 109(2)
N2 C3 C4 124.44(10)
N2 C3 C7 115.73(10)
C4 C3 C7 119.83(10)
N1 C6 C5 123.42(10)
N1 C6 C8 116.62(10)
C5 C6 C8 119.96(10)
C8 O3 H3 116.4(18)
O2 C7 O1 124.66(10)
O2 C7 C3 119.85(10)
O1 C7 C3 115.48(10)
N2 N1 C6 120.04(10)
C3 N2 N1 118.38(10)
H11 O10 H12 113(2)
C4 C5 C6 116.89(11)
C4 C5 H5 125.5(16)
C6 C5 H5 117.6(16)
O4 C8 O3 125.79(11)
O4 C8 C6 120.22(12)
O3 C8 C6 113.99(10)
C5 C4 C3 116.82(11)
C5 C4 H4 127.5(11)
C3 C4 H4 115.6(11)

loop_
_geom_bond_atom_site_label_1
_geom_bond_atom_site_label_2
_geom_bond_distance
O1 C7 1.2916(14)
O1 H1 0.94(4)
C3 N2 1.3281(15)
C3 C4 1.3872(16)
C3 C7 1.4972(14)
C6 N1 1.3319(14)
C6 C5 1.3873(17)
C6 C8 1.4994(15)
O2 C7 1.2260(14)
O3 C8 1.2914(16)
O3 H3 0.82(3)
N1 N2 1.3283(14)
O10 H11 0.80(2)
O10 H12 0.86(2)
C5 C4 1.3731(17)
C5 H5 0.96(2)
C8 O4 1.2048(16)
C4 H4 1.02(2)

loop_
_geom_hbond_atom_site_label_D
_geom_hbond_atom_site_label_H
_geom_hbond_atom_site_label_A
_geom_hbond_site_symmetry_A
_geom_hbond_distance_DH
_geom_hbond_distance_HA
_geom_hbond_distance_DA
_geom_hbond_angle_DHA
O10 H11 O4 . 0.80(2) 1.95(2) 2.7330(16) 165(2)
O3 H3 O10 2_767 0.82(3) 1.70(3) 2.5143(14) 177(3)
O10 H12 N1 1_565 0.86(2) 1.98(2) 2.8234(18) 166(2)
O1 H1 O2 2_556 0.94(4) 1.71(4) 2.6363(13) 170(3)

loop_
_geom_torsion_atom_site_label_1
_geom_torsion_atom_site_label_2
_geom_torsion_atom_site_label_3
_geom_torsion_atom_site_label_4
_geom_torsion
N2 C3 C7 O2 -178.76(11)
C4 C3 C7 O2 1.24(19)
N2 C3 C7 O1 1.97(16)
C4 C3 C7 O1 -178.03(11)
C5 C6 N1 N2 -0.6(2)
C8 C6 N1 N2 -179.89(11)
C4 C3 N2 N1 0.8(2)
C7 C3 N2 N1 -179.18(11)
C6 N1 N2 C3 -0.29(19)
N1 C6 C5 C4 1.0(2)
C8 C6 C5 C4 -179.76(11)
N1 C6 C8 O4 173.80(14)
C5 C6 C8 O4 -5.5(2)
N1 C6 C8 O3 -5.52(17)
C5 C6 C8 O3 175.18(12)
C6 C5 C4 C3 -0.5(2)
N2 C3 C4 C5 -0.4(2)
C7 C3 C4 C5 179.58(11)

loop_
_cod_related_entry_id
_cod_related_entry_database
_cod_related_entry_code
1 ChemSpider 21130178
